data_4348323
loop_
_publ_author_name
'Goettel, James T.'
'Kostiuk, Nathan'
'Gerken, Michael'

_publ_section_title
;
 Interactions between SF4 and Fluoride: A Crystallographic Study of
 Solvolysis Products of SF4&#x00B7;Nitrogen-Base Adducts by HF.
;
_journal_issue 14
_journal_name_full 'Inorganic chemistry'
_journal_page_first 7126
_journal_page_last 7134
_journal_paper_doi 10.1021/acs.inorgchem.6b01112
_journal_volume 55
_journal_year 2016
_chemical_formula_sum 'C10 H9 F9 N2 S2'
_chemical_formula_weight 392.31
_space_group_IT_number 19
_space_group_name_Hall 'P 2ac 2ab'
_space_group_name_H-M_alt 'P 21 21 21'
_symmetry_cell_setting orthorhombic
_symmetry_space_group_name_H-M 'P 21 21 21'
_atom_sites_solution_hydrogens geom
_atom_sites_solution_primary direct
_atom_sites_solution_secondary difmap
_audit_creation_method SHELXL-97
_cell_angle_alpha 90.00
_cell_angle_beta 90.00
_cell_angle_gamma 90.00
_cell_formula_units_Z 4
_cell_length_a 7.339(7)
_cell_length_b 10.783(10)
_cell_length_c 18.641(17)
_cell_measurement_temperature 153(2)
_cell_volume 1475(2)
_computing_cell_refinement 'APEX2 (Bruker, 2006)'
_computing_data_collection 'APEX2 (Bruker, 2006)'
_computing_data_reduction 'SAINT-Plus (Bruker, 2006)'
_computing_structure_refinement 'SHELXL-97 (Sheldrick, 2008)'
_computing_structure_solution 'SHELXS-97 (Sheldrick, 2008)'
_diffrn_ambient_temperature 153(2)
_diffrn_measured_fraction_theta_full 0.994
_diffrn_measured_fraction_theta_max 0.994
_diffrn_measurement_device_type 'Bruker Smart Apex II'
_diffrn_radiation_monochromator graphite
_diffrn_radiation_source 'fine-focus sealed tube'
_diffrn_radiation_type MoK\a
_diffrn_radiation_wavelength 0.71073
_diffrn_reflns_av_R_equivalents 0.0541
_diffrn_reflns_av_sigmaI/netI 0.0360
_diffrn_reflns_limit_h_max 9
_diffrn_reflns_limit_h_min -9
_diffrn_reflns_limit_k_max 14
_diffrn_reflns_limit_k_min -14
_diffrn_reflns_limit_l_max 24
_diffrn_reflns_limit_l_min -24
_diffrn_reflns_number 17011
_diffrn_reflns_theta_full 27.67
_diffrn_reflns_theta_max 27.67
_diffrn_reflns_theta_min 2.18
_exptl_absorpt_coefficient_mu 0.458
_exptl_absorpt_correction_T_max 0.7456
_exptl_absorpt_correction_T_min 0.6434
_exptl_absorpt_correction_type multi-scan
_exptl_absorpt_process_details
; 
SADABS (Sheldrick, 2004)
;
_exptl_crystal_colour 'pale yellow'
_exptl_crystal_density_diffrn 1.766
_exptl_crystal_density_method 'not measured'
_exptl_crystal_description needle
_exptl_crystal_F_000 784
_exptl_crystal_size_max 0.31
_exptl_crystal_size_mid 0.15
_exptl_crystal_size_min 0.11
_refine_diff_density_max 0.410
_refine_diff_density_min -0.275
_refine_diff_density_rms 0.052
_refine_ls_abs_structure_details 'Flack H D (1983), Acta Cryst. A39, 876-881'
_refine_ls_abs_structure_Flack 0.49(8)
_refine_ls_extinction_method none
_refine_ls_goodness_of_fit_ref 1.022
_refine_ls_hydrogen_treatment constr
_refine_ls_matrix_type full
_refine_ls_number_parameters 209
_refine_ls_number_reflns 3418
_refine_ls_number_restraints 0
_refine_ls_restrained_S_all 1.022
_refine_ls_R_factor_all 0.0428
_refine_ls_R_factor_gt 0.0377
_refine_ls_shift/su_max 0.001
_refine_ls_shift/su_mean 0.000
_refine_ls_structure_factor_coef Fsqd
_refine_ls_weighting_details 'calc w=1/[\s^2^(Fo^2^)+(0.0542P)^2^+0.6308P] where P=(Fo^2^+2Fc^2^)/3'
_refine_ls_weighting_scheme calc
_refine_ls_wR_factor_gt 0.0998
_refine_ls_wR_factor_ref 0.1041
_reflns_number_gt 3111
_reflns_number_total 3418
_reflns_threshold_expression >2sigma(I)
_cod_data_source_file ic6b01112_si_002.cif
_cod_data_source_block mg12076_0m
_cod_original_sg_symbol_H-M P212121
_cod_database_code 4348323

loop_
_symmetry_equiv_pos_as_xyz
'x, y, z'
'-x+1/2, -y, z+1/2'
'-x, y+1/2, -z+1/2'
'x+1/2, -y+1/2, -z'

loop_
_atom_site_label
_atom_site_type_symbol
_atom_site_fract_x
_atom_site_fract_y
_atom_site_fract_z
_atom_site_U_iso_or_equiv
_atom_site_adp_type
_atom_site_occupancy
_atom_site_symmetry_multiplicity
_atom_site_calc_flag
_atom_site_refinement_flags
S1 S 0.81679(9) 0.88255(6) 0.21063(3) 0.03571(15) Uani 1 1 d .
F1 F 1.0180(2) 0.8500(3) 0.21616(10) 0.0688(7) Uani 1 1 d .
F2 F 0.8235(3) 0.92770(18) 0.13121(9) 0.0519(4) Uani 1 1 d .
F3 F 0.7812(4) 0.74071(18) 0.18044(12) 0.0779(7) Uani 1 1 d .
F4 F 0.8721(4) 1.02392(18) 0.23550(12) 0.0824(8) Uani 1 1 d .
N1 N 0.8456(3) 0.8164(2) 0.34503(11) 0.0356(5) Uani 1 1 d .
C1 C 0.8704(4) 0.6996(3) 0.36458(15) 0.0387(6) Uani 1 1 d .
H1 H 0.8882 0.6393 0.3281 0.046 Uiso 1 1 calc R
C2 C 0.8716(3) 0.6606(2) 0.43518(14) 0.0348(5) Uani 1 1 d .
H2A H 0.8907 0.5757 0.4465 0.042 Uiso 1 1 calc R
C3 C 0.8448(3) 0.7469(2) 0.48921(13) 0.0279(5) Uani 1 1 d .
C4 C 0.8168(3) 0.8696(2) 0.46921(13) 0.0317(5) Uani 1 1 d .
H4 H 0.7967 0.9318 0.5044 0.038 Uiso 1 1 calc R
C5 C 0.8187(4) 0.8992(2) 0.39703(14) 0.0363(5) Uani 1 1 d .
H5 H 0.7997 0.9833 0.3838 0.044 Uiso 1 1 calc R
N2 N 0.8731(3) 0.6349(2) 0.70805(12) 0.0346(4) Uani 1 1 d .
H2 H 0.8844 0.6106 0.7529 0.042 Uiso 1 1 calc R
C6 C 0.8127(4) 0.5568(2) 0.65824(14) 0.0371(5) Uani 1 1 d .
H6 H 0.7778 0.4754 0.6721 0.045 Uiso 1 1 calc R
C7 C 0.7994(3) 0.5904(2) 0.58729(14) 0.0342(5) Uani 1 1 d .
H7 H 0.7571 0.5325 0.5527 0.041 Uiso 1 1 calc R
C8 C 0.8480(3) 0.7096(2) 0.56632(13) 0.0283(5) Uani 1 1 d .
C9 C 0.9060(3) 0.7909(2) 0.61940(13) 0.0313(5) Uani 1 1 d .
H9 H 0.9384 0.8737 0.6075 0.038 Uiso 1 1 calc R
C10 C 0.9162(3) 0.7506(2) 0.68928(14) 0.0340(5) Uani 1 1 d .
H10 H 0.9552 0.8069 0.7253 0.041 Uiso 1 1 calc R
F5 F 0.9299(2) 0.55520(15) 0.82786(9) 0.0481(4) Uani 1 1 d .
S2 S 0.91832(10) 0.72199(6) 0.92567(4) 0.04182(17) Uani 1 1 d .
F11 F 0.7212(3) 0.6828(2) 0.92069(13) 0.0749(6) Uani 1 1 d .
F12 F 0.8974(3) 0.8279(2) 0.98154(11) 0.0699(6) Uani 1 1 d .
F13 F 0.8778(4) 0.82463(19) 0.86327(11) 0.0728(7) Uani 1 1 d .
F14 F 0.9403(4) 0.6230(2) 0.99272(13) 0.0882(8) Uani 1 1 d .

loop_
_atom_site_aniso_label
_atom_site_aniso_U_11
_atom_site_aniso_U_22
_atom_site_aniso_U_33
_atom_site_aniso_U_23
_atom_site_aniso_U_13
_atom_site_aniso_U_12
S1 0.0300(3) 0.0382(3) 0.0389(3) 0.0054(3) 0.0011(3) -0.0052(3)
F1 0.0279(8) 0.133(2) 0.0450(10) 0.0014(12) 0.0023(7) 0.0109(10)
F2 0.0529(10) 0.0657(11) 0.0371(8) 0.0096(8) 0.0037(8) -0.0059(9)
F3 0.117(2) 0.0421(10) 0.0747(14) -0.0028(10) -0.0303(14) -0.0081(12)
F4 0.140(2) 0.0478(11) 0.0589(12) -0.0028(9) 0.0155(13) -0.0340(13)
N1 0.0287(11) 0.0424(12) 0.0359(11) 0.0002(9) -0.0012(8) 0.0031(9)
C1 0.0396(14) 0.0386(13) 0.0379(13) -0.0091(11) -0.0047(11) 0.0077(11)
C2 0.0362(13) 0.0290(11) 0.0391(13) -0.0040(10) -0.0026(10) 0.0057(10)
C3 0.0195(10) 0.0275(10) 0.0369(12) -0.0020(9) -0.0024(9) 0.0014(8)
C4 0.0319(11) 0.0265(11) 0.0368(12) -0.0017(9) 0.0005(10) 0.0038(10)
C5 0.0360(13) 0.0319(12) 0.0409(13) 0.0019(10) 0.0009(11) 0.0001(11)
N2 0.0293(10) 0.0387(11) 0.0359(10) 0.0036(9) 0.0016(8) 0.0049(8)
C6 0.0360(12) 0.0293(11) 0.0461(14) 0.0054(10) 0.0037(12) -0.0017(11)
C7 0.0296(12) 0.0296(11) 0.0434(13) -0.0055(10) -0.0012(10) -0.0008(9)
C8 0.0197(9) 0.0286(11) 0.0366(12) -0.0017(9) 0.0003(9) 0.0046(8)
C9 0.0265(11) 0.0280(11) 0.0394(12) -0.0031(10) 0.0001(10) 0.0023(9)
C10 0.0299(11) 0.0339(12) 0.0383(12) -0.0043(10) -0.0015(10) 0.0021(10)
F5 0.0581(10) 0.0424(9) 0.0437(9) 0.0120(7) -0.0017(8) 0.0093(8)
S2 0.0443(4) 0.0405(3) 0.0406(3) 0.0091(3) 0.0012(3) 0.0007(3)
F11 0.0431(11) 0.1006(16) 0.0810(15) -0.0170(14) 0.0072(10) 0.0005(11)
F12 0.0928(16) 0.0658(12) 0.0509(11) -0.0104(9) -0.0066(12) 0.0046(13)
F13 0.1166(19) 0.0516(11) 0.0502(10) 0.0108(8) 0.0067(11) 0.0311(12)
F14 0.122(2) 0.0764(15) 0.0665(14) 0.0358(13) -0.0108(14) -0.0099(16)

loop_
_atom_type_symbol
_atom_type_description
_atom_type_scat_dispersion_real
_atom_type_scat_dispersion_imag
_atom_type_scat_source
C C 0.0033 0.0016 'International Tables Vol C Tables 4.2.6.8 and 6.1.1.4'
H H 0.0000 0.0000 'International Tables Vol C Tables 4.2.6.8 and 6.1.1.4'
N N 0.0061 0.0033 'International Tables Vol C Tables 4.2.6.8 and 6.1.1.4'
F F 0.0171 0.0103 'International Tables Vol C Tables 4.2.6.8 and 6.1.1.4'
S S 0.1246 0.1234 'International Tables Vol C Tables 4.2.6.8 and 6.1.1.4'

loop_
_geom_angle_atom_site_label_1
_geom_angle_atom_site_label_2
_geom_angle_atom_site_label_3
_geom_angle
F1 S1 F2 96.06(11)
F1 S1 F4 87.43(15)
F2 S1 F4 88.31(12)
F1 S1 F3 87.88(14)
F2 S1 F3 88.31(12)
F4 S1 F3 173.90(14)
F1 S1 N1 78.09(9)
F2 S1 N1 173.14(9)
F4 S1 N1 87.85(10)
F3 S1 N1 94.99(11)
C1 N1 C5 117.2(2)
C1 N1 S1 122.31(17)
C5 N1 S1 120.20(18)
N1 C1 C2 123.6(2)
C1 C2 C3 119.2(2)
C2 C3 C4 117.7(2)
C2 C3 C8 121.2(2)
C4 C3 C8 121.1(2)
C5 C4 C3 118.6(2)
N1 C5 C4 123.7(2)
C6 N2 C10 119.2(2)
N2 C6 C7 121.9(2)
C6 C7 C8 119.7(2)
C9 C8 C7 117.5(2)
C9 C8 C3 121.4(2)
C7 C8 C3 121.0(2)
C10 C9 C8 119.5(2)
N2 C10 C9 122.1(2)
F11 S2 F12 98.75(14)
F11 S2 F13 88.35(15)
F12 S2 F13 87.80(13)
F11 S2 F14 87.68(15)
F12 S2 F14 88.69(15)
F13 S2 F14 174.25(15)
F11 S2 F5 77.98(11)
F12 S2 F5 175.17(10)
F13 S2 F5 88.56(12)
F14 S2 F5 94.69(13)

loop_
_geom_bond_atom_site_label_1
_geom_bond_atom_site_label_2
_geom_bond_distance
S1 F1 1.521(2)
S1 F2 1.559(2)
S1 F4 1.644(2)
S1 F3 1.650(2)
S1 N1 2.613(3)
N1 C1 1.324(4)
N1 C5 1.332(3)
C1 C2 1.382(4)
C2 C3 1.385(3)
C3 C4 1.390(3)
C3 C8 1.493(4)
C4 C5 1.383(4)
N2 C6 1.330(4)
N2 C10 1.333(3)
C6 C7 1.375(4)
C7 C8 1.390(3)
C8 C9 1.388(3)
C9 C10 1.375(4)
F5 S2 2.562(3)
S2 F11 1.510(2)
S2 F12 1.553(2)
S2 F13 1.633(2)
S2 F14 1.651(2)

loop_
_geom_hbond_atom_site_label_D
_geom_hbond_atom_site_label_H
_geom_hbond_atom_site_label_A
_geom_hbond_distance_DH
_geom_hbond_distance_HA
_geom_hbond_distance_DA
_geom_hbond_angle_DHA
N2 H2 F5 0.88 1.56 2.429(3) 171.1
